data_1100397
loop_
_publ_author_name
'Elschenbroich, Christoph'
'Isenburg, Thomas'
'Metz, Bernhard'
'Behrendt, Andreas'
'Harms, Klaus'

_publ_section_title
;
 Metal \p complexes of benzene derivatives: XLIII1. Intramolecular
 interactions between bis(benzene) chromium and cymantrene units
 in di- and tri-nuclear species containing PMe~2~ spacers, as studied
 by CV and EPR
;
_journal_coden_ASTM JORCAI
_journal_issue 2
_journal_name_full 'Journal of Organometallic Chemistry'
_journal_page_first 153
_journal_page_last 165
_journal_paper_doi 10.1016/0022-328x(94)85020-8
_journal_volume 481
_journal_year 1994
_chemical_formula_sum 'C23.48 H30.12 Cr Mn O P2'
_space_group_IT_number 148
_symmetry_cell_setting rhombohedral
_symmetry_space_group_name_Hall '-R 3'
_symmetry_space_group_name_H-M 'R -3 :H'
_cell_angle_alpha 90
_cell_angle_beta 90
_cell_angle_gamma 120
_cell_formula_units_Z 18
_cell_length_a 38.401(8)
_cell_length_b 38.401(8)
_cell_length_c 8.255(3)
_cod_original_sg_symbol_H-M 'R -3'
_cod_original_formula_sum 'C23.48 H30.12 Cr1 Mn1 O1 P2'
_cod_database_code 1100397

loop_
_symmetry_equiv_pos_site_id
_symmetry_equiv_pos_as_xyz
1 x,y,z
2 1/3+x,2/3+y,2/3+z
3 2/3+x,1/3+y,1/3+z
4 -y,x-y,z
5 -x+y,-x,z
6 1/3-y,2/3+x-y,2/3+z
7 1/3-x+y,2/3-x,2/3+z
8 2/3-y,1/3+x-y,1/3+z
9 2/3-x+y,1/3-x,1/3+z
10 -x,-y,-z
11 -1/3-x,-2/3-y,-2/3-z
12 -2/3-x,-1/3-y,-1/3-z
13 y,-x+y,-z
14 x-y,x,-z
15 -1/3+y,-2/3-x+y,-2/3-z
16 -1/3+x-y,-2/3+x,-2/3-z
17 -2/3+y,-1/3-x+y,-1/3-z
18 -2/3+x-y,-1/3+x,-1/3-z

loop_
_atom_site_label
_atom_site_type_symbol
_atom_site_fract_x
_atom_site_fract_y
_atom_site_fract_z
Cr1 Cr 0.15943(3) 0.06259(3) 0.73709(13)
Mn1 Mn 0.28180(3) 0.07308(3) 0.78691(13)
P1 P 0.22563(6) 0.02014(6) 0.7089(2)
P2 P 0.25352(6) 0.09585(7) 0.9545(2)
C1 C 0.1810(2) 0.0237(2) 0.6565(8)
C2 C 0.1427(2) 0.0008(2) 0.7290(9)
H1 H 0.1393(2) -0.0174(2) 0.8107(9)
C3 C 0.1100(2) 0.0047(2) 0.6806(10)
H2 H 0.0850(2) -0.0104(2) 0.7303(10)
C4 C 0.1153(2) 0.0319(2) 0.5551(9)
H3 H 0.0937(2) 0.0348(2) 0.5222(9)
C5 C 0.1519(2) 0.0541(2) 0.4813(9)
H4 H 0.1549(2) 0.0716(2) 0.3976(9)
C6 C 0.1846(2) 0.0506(2) 0.5303(7)
H5 H 0.2093(2) 0.0661(2) 0.4798(7)
C7 C 0.2301(3) -0.0028(3) 0.5200(11)
H6 H 0.2516(12) -0.0087(17) 0.5305(29)
H7 H 0.2359(18) 0.0155(8) 0.4317(16)
H8 H 0.2054(7) -0.0272(10) 0.4994(40)
C8 C 0.2039(3) -0.0244(2) 0.8381(12)
H9 H 0.2243(5) -0.0307(12) 0.8668(68)
H10 H 0.1826(14) -0.0466(5) 0.7809(31)
H11 H 0.1933(18) -0.0192(7) 0.9346(39)
C9 C 0.3342(3) 0.0716(4) 0.7010(12)
C10 C 0.3455(2) 0.1048(3) 0.8082(15)
H12 H 0.3614(2) 0.1320(3) 0.7833(15)
C11 C 0.3277(3) 0.0884(4) 0.9583(13)
H13 H 0.3296(3) 0.1031(4) 1.0506(13)
C12 C 0.3466(3) 0.0724(3) 0.5239(13)
H14 H 0.3681(17) 0.0988(7) 0.4973(31)
H15 H 0.3240(7) 0.0656(24) 0.4544(15)
H16 H 0.3555(23) 0.0533(18) 0.5089(26)
C13 C 0.3105(3) 0.0370(3) 0.7906(16)
H17 H 0.2987(3) 0.0108(3) 0.7510(16)
C14 C 0.3072(3) 0.0475(4) 0.9479(17)
H18 H 0.2934(3) 0.0297(4) 1.0318(17)
C15 C 0.2069(2) 0.0963(2) 0.9080(8)
C16 C 0.1707(2) 0.0735(2) 0.9898(9)
H19 H 0.1699(2) 0.0570(2) 1.0741(9)
C17 C 0.1358(2) 0.0741(3) 0.9518(10)
H20 H 0.1120(2) 0.0579(3) 1.0077(10)
C18 C 0.1371(3) 0.0996(3) 0.8278(12)
H21 H 0.1141(3) 0.1005(3) 0.8008(12)
C19 C 0.1731(3) 0.1237(2) 0.7442(10)
H22 H 0.1740(3) 0.1410(2) 0.6633(10)
C20 C 0.2077(2) 0.1218(2) 0.7821(9)
H23 H 0.2313(2) 0.1374(2) 0.7244(9)
C21 C 0.2851(2) 0.1492(3) 1.0054(12)
H24 H 0.2869(19) 0.1653(3) 0.9133(32)
H25 H 0.3115(7) 0.1545(6) 1.0348(90)
H26 H 0.2733(13) 0.1557(6) 1.0947(61)
C22 C 0.2412(3) 0.0746(4) 1.1553(10)
H27 H 0.2641(9) 0.0746(23) 1.2017(40)
H28 H 0.2191(16) 0.0475(9) 1.1494(14)
H29 H 0.2338(24) 0.0904(14) 1.2218(29)
C23 C 0.2819(2) 0.1024(2) 0.6282(9)
O1 O 0.2848(2) 0.1238(2) 0.5193(6)
C24 C -0.00360 0.00600 0.40990
H30? H -0.03650 -0.01330 0.41140
H31? H 0.00360 0.03760 0.41570
C25 C 0.01340 -0.00050 0.24960
H32? H 0.01040 -0.03070 0.24810
H33? H 0.04570 0.02210 0.24190
C26 C -0.00880 0.00330 0.09930
H34? H -0.00810 0.03230 0.10310
H35? H -0.04070 -0.02100 0.10190
H36? H 0.04700 0.01440 0.55910
H37? H 0.00550 -0.03590 0.55730
H38? H 0.01210 -0.02720 -0.06480
H39? H 0.04180 0.02660 -0.06990
H40? H -0.00650 0.00140 -0.16660
H41? H -0.03510 -0.01360 0.72640
H42? H 0.00740 0.03620 0.73120
H43? H 0.01020 -0.00420 0.82560
C27? C 0.01400 -0.00390 0.56100
C28? C 0.01100 0.00080 -0.06110
C29? C -0.00200 0.00420 0.72110
C24C C -0.00600 -0.00960 0.40990
C24D C 0.00960 0.00360 0.40990
C24I* C 0.00360 -0.00600 0.59010
C24L* C 0.00600 0.00960 0.59010
C24M* C -0.00960 -0.00360 0.59010
C25C C 0.00050 0.01390 0.24960
C25D C -0.01390 -0.01340 0.24960
C26C C -0.00330 -0.01210 0.09930
C26D C 0.01210 0.00880 0.09930
C26L* C 0.00330 0.01210 -0.09930
C26M* C -0.01210 -0.00880 -0.09930

loop_
_atom_type_symbol
_atom_type_radius_bond
C 0.68
H 0.23
Cr 1.35
Mn 1.35
O 0.68
P 1.05
